data_4088401
loop_
_publ_author_name
'Hoover, Andrew J.'
'Lazari, Mark'
'Ren, Hong'
'Narayanam, Maruthi Kumar'
'Murphy, Jennifer M.'
'van Dam, R. Michael'
'Hooker, Jacob M.'
'Ritter, Tobias'

_publ_section_title
;
 A Transmetalation Reaction Enables the Synthesis of
 [<sup>18</sup>F]5-Fluorouracil from [<sup>18</sup>F]Fluoride for Human
 PET Imaging.
;
_journal_issue 7
_journal_name_full Organometallics
_journal_page_first 1008
_journal_page_last 1014
_journal_paper_doi 10.1021/acs.organomet.6b00059
_journal_volume 35
_journal_year 2016
_chemical_formula_sum 'C39 H41 N7 Ni O6 S'
_chemical_formula_weight 794.56
_space_group_crystal_system monoclinic
_space_group_IT_number 15
_space_group_name_Hall '-C 2yc'
_space_group_name_H-M_alt 'C 1 2/c 1'
_atom_sites_solution_hydrogens geom
_audit_creation_method SHELXL-2014/6
_cell_angle_alpha 90
_cell_angle_beta 95.0533(13)
_cell_angle_gamma 90
_cell_formula_units_Z 8
_cell_length_a 37.9478(15)
_cell_length_b 9.6576(4)
_cell_length_c 20.4981(8)
_cell_measurement_reflns_used 9880
_cell_measurement_temperature 100(2)
_cell_measurement_theta_max 27.1
_cell_measurement_theta_min 2.37
_cell_volume 7483.0(5)
_computing_cell_refinement 'SAINT 8.34C (Bruker-AXS, 2014)'
_computing_data_collection 'APEX2 v2014.3.0 (Bruker-AXS, 2014)'
_computing_data_reduction 'SAINT 8.34C (Bruker-AXS, 2014)'
_computing_molecular_graphics 'Bruker SHELXTL (Sheldrick, 2015)'
_computing_publication_material 'Bruker SHELXTL (Sheldrick, 2015)'
_computing_structure_refinement 'SHELXL-2014 (Sheldrick, 2015)'
_computing_structure_solution 'SHELXT-2014 (Sheldrick, 2015)'
_diffrn_ambient_temperature 100(2)
_diffrn_measured_fraction_theta_full 0.999
_diffrn_measured_fraction_theta_max 0.997
_diffrn_measurement_device_type
;
Bruker D8 goniometer with CCD area detector  
;
_diffrn_measurement_method 'omega and phi scans'
_diffrn_radiation_monochromator graphite
_diffrn_radiation_source 'fine-focus sealed tube'
_diffrn_radiation_type MoK\a
_diffrn_radiation_wavelength 0.71073
_diffrn_reflns_av_R_equivalents 0.0728
_diffrn_reflns_av_unetI/netI 0.0570
_diffrn_reflns_Laue_measured_fraction_full 0.999
_diffrn_reflns_Laue_measured_fraction_max 0.997
_diffrn_reflns_limit_h_max 46
_diffrn_reflns_limit_h_min -48
_diffrn_reflns_limit_k_max 12
_diffrn_reflns_limit_k_min -12
_diffrn_reflns_limit_l_max 26
_diffrn_reflns_limit_l_min -26
_diffrn_reflns_number 56017
_diffrn_reflns_point_group_measured_fraction_full 0.999
_diffrn_reflns_point_group_measured_fraction_max 0.997
_diffrn_reflns_theta_full 25.242
_diffrn_reflns_theta_max 27.133
_diffrn_reflns_theta_min 2.177
_exptl_absorpt_coefficient_mu 0.632
_exptl_absorpt_correction_T_max 0.7455
_exptl_absorpt_correction_T_min 0.6829
_exptl_absorpt_correction_type multi-scan
_exptl_absorpt_process_details sadabs
_exptl_crystal_colour yellow
_exptl_crystal_density_diffrn 1.411
_exptl_crystal_description plate
_exptl_crystal_F_000 3328
_exptl_crystal_size_max 0.160
_exptl_crystal_size_mid 0.120
_exptl_crystal_size_min 0.030
_refine_diff_density_max 1.004
_refine_diff_density_min -0.683
_refine_diff_density_rms 0.084
_refine_ls_extinction_method none
_refine_ls_goodness_of_fit_ref 1.031
_refine_ls_hydrogen_treatment constr
_refine_ls_matrix_type full
_refine_ls_number_parameters 507
_refine_ls_number_reflns 8271
_refine_ls_number_restraints 73
_refine_ls_restrained_S_all 1.039
_refine_ls_R_factor_all 0.0869
_refine_ls_R_factor_gt 0.0554
_refine_ls_shift/su_max 0.001
_refine_ls_shift/su_mean 0.000
_refine_ls_structure_factor_coef Fsqd
_refine_ls_weighting_details 'w=1/[\s^2^(Fo^2^)+(0.0333P)^2^+35.3181P] where P=(Fo^2^+2Fc^2^)/3'
_refine_ls_weighting_scheme calc
_refine_ls_wR_factor_gt 0.1066
_refine_ls_wR_factor_ref 0.1191
_reflns_Friedel_coverage 0.000
_reflns_number_gt 6074
_reflns_number_total 8271
_reflns_threshold_expression 'I > 2\s(I)'
_cod_data_source_file om6b00059_si_004.cif
_cod_data_source_block AH6-192-4
_cod_original_sg_symbol_H-M 'C 2/c'
_cod_database_code 4088401
_shelx_space_group_comment
;
The symmetry employed for this shelxl refinement is uniquely defined
by the following loop, which should always be used as a source of
symmetry information in preference to the above space-group names.
They are only intended as comments.
;
_shelx_estimated_absorpt_t_min 0.906
_shelx_estimated_absorpt_t_max 0.981
_shelxl_version_number 2014/6

loop_
_space_group_symop_operation_xyz
'x, y, z'
'-x, y, -z+1/2'
'x+1/2, y+1/2, z'
'-x+1/2, y+1/2, -z+1/2'
'-x, -y, -z'
'x, -y, z-1/2'
'-x+1/2, -y+1/2, -z'
'x+1/2, -y+1/2, z-1/2'

loop_
_atom_site_label
_atom_site_type_symbol
_atom_site_fract_x
_atom_site_fract_y
_atom_site_fract_z
_atom_site_U_iso_or_equiv
_atom_site_adp_type
_atom_site_occupancy
_atom_site_site_symmetry_order
_atom_site_calc_flag
_atom_site_refinement_flags_posn
_atom_site_refinement_flags_adp
_atom_site_refinement_flags_occupancy
_atom_site_disorder_assembly
_atom_site_disorder_group
C1 C 0.57395(8) 0.3147(3) 0.16846(14) 0.0174(6) Uani 1 1 d . . . . .
H1 H 0.5658 0.4013 0.1832 0.021 Uiso 1 1 calc R U . . .
C2 C 0.55174(8) 0.2399(3) 0.12516(15) 0.0211(7) Uani 1 1 d . . . . .
H2 H 0.5289 0.2736 0.1107 0.025 Uiso 1 1 calc R U . . .
C3 C 0.56355(8) 0.1145(3) 0.10326(16) 0.0258(7) Uani 1 1 d . . . . .
H3 H 0.5488 0.0597 0.0736 0.031 Uiso 1 1 calc R U . . .
C4 C 0.59701(8) 0.0700(3) 0.12508(16) 0.0237(7) Uani 1 1 d . . . . .
H4 H 0.6056 -0.0155 0.1098 0.028 Uiso 1 1 calc R U . . .
C5 C 0.61852(8) 0.1497(3) 0.16953(15) 0.0188(7) Uani 1 1 d . . . . .
C6 C 0.65473(8) 0.1014(3) 0.19131(15) 0.0192(6) Uani 1 1 d . . . . .
C7 C 0.66240(9) -0.0412(3) 0.19314(17) 0.0256(7) Uani 1 1 d . . . . .
H7 H 0.6437 -0.1057 0.1846 0.031 Uiso 1 1 calc R U . . .
C8 C 0.69627(9) -0.0896(3) 0.20688(17) 0.0287(8) Uani 1 1 d . . . . .
H8 H 0.7008 -0.1863 0.2064 0.034 Uiso 1 1 calc R U . . .
C9 C 0.72379(9) 0.0023(3) 0.22145(16) 0.0247(7) Uani 1 1 d . . . . .
H9 H 0.7473 -0.0307 0.2308 0.030 Uiso 1 1 calc R U . . .
C10 C 0.71676(8) 0.1434(3) 0.22223(15) 0.0195(7) Uani 1 1 d . . . . .
H10 H 0.7355 0.2064 0.2339 0.023 Uiso 1 1 calc R U . . .
C11 C 0.68270(8) 0.1940(3) 0.20618(14) 0.0167(6) Uani 1 1 d . . . . .
C12 C 0.66062(8) 0.4035(3) 0.07885(14) 0.0181(6) Uani 1 1 d . . . . .
C13 C 0.66495(9) 0.2858(4) 0.04123(16) 0.0258(7) Uani 1 1 d . . . . .
H13 H 0.6833 0.2221 0.0541 0.031 Uiso 1 1 calc R U . . .
C14 C 0.64275(9) 0.2605(4) -0.01493(17) 0.0367(9) Uani 1 1 d . . . . .
H14 H 0.6453 0.1775 -0.0389 0.044 Uiso 1 1 calc R U . . .
C15 C 0.61703(9) 0.3545(4) -0.03613(17) 0.0377(10) Uani 1 1 d . . . . .
H15 H 0.6023 0.3375 -0.0752 0.045 Uiso 1 1 calc R U . . .
C16 C 0.61267(9) 0.4737(4) -0.00054(15) 0.0302(8) Uani 1 1 d . . . . .
H16 H 0.5955 0.5407 -0.0156 0.036 Uiso 1 1 calc R U . . .
C17 C 0.63365(8) 0.4944(3) 0.05734(15) 0.0213(7) Uani 1 1 d . . . . .
C21 C 0.59537(8) 0.4344(3) 0.29817(14) 0.0157(6) Uani 1 1 d . . . . .
C22 C 0.57667(8) 0.3346(3) 0.33179(14) 0.0175(6) Uani 1 1 d . . . . .
C23 C 0.53769(8) 0.4951(3) 0.36090(14) 0.0155(6) Uani 1 1 d . . . . .
C24 C 0.58141(8) 0.5647(3) 0.30098(15) 0.0188(6) Uani 1 1 d . . . . .
H24 H 0.5929 0.6369 0.2796 0.023 Uiso 1 1 calc R U . . .
C25 C 0.57108(10) 0.0824(3) 0.35345(16) 0.0266(8) Uani 1 1 d . . . . .
C26 C 0.59531(11) -0.0347(3) 0.33613(18) 0.0376(9) Uani 1 1 d . . . . .
H26A H 0.6185 -0.0234 0.3605 0.056 Uiso 1 1 calc R U . . .
H26B H 0.5980 -0.0327 0.2890 0.056 Uiso 1 1 calc R U . . .
H26C H 0.5850 -0.1235 0.3477 0.056 Uiso 1 1 calc R U . . .
C27 C 0.56910(11) 0.0903(3) 0.42718(16) 0.0359(9) Uani 1 1 d . . . . .
H27A H 0.5517 0.1606 0.4371 0.054 Uiso 1 1 calc R U . . .
H27B H 0.5924 0.1152 0.4485 0.054 Uiso 1 1 calc R U . . .
H27C H 0.5619 0.0001 0.4435 0.054 Uiso 1 1 calc R U . . .
C28 C 0.53523(10) 0.0692(4) 0.31564(18) 0.0352(9) Uani 1 1 d . . . . .
H28A H 0.5380 0.0733 0.2686 0.053 Uiso 1 1 calc R U . . .
H28B H 0.5200 0.1452 0.3277 0.053 Uiso 1 1 calc R U . . .
H28C H 0.5245 -0.0195 0.3261 0.053 Uiso 1 1 calc R U . . .
C29 C 0.49289(8) 0.6504(3) 0.40311(14) 0.0176(6) Uani 1 1 d . . . . .
C30 C 0.46302(8) 0.6160(3) 0.44454(15) 0.0221(7) Uani 1 1 d . . . . .
H30A H 0.4728 0.5812 0.4873 0.033 Uiso 1 1 calc R U . . .
H30B H 0.4479 0.5450 0.4225 0.033 Uiso 1 1 calc R U . . .
H30C H 0.4490 0.6995 0.4507 0.033 Uiso 1 1 calc R U . . .
C31 C 0.51941(8) 0.7455(3) 0.44071(16) 0.0234(7) Uani 1 1 d . . . . .
H31A H 0.5382 0.7699 0.4129 0.035 Uiso 1 1 calc R U . . .
H31B H 0.5297 0.6979 0.4801 0.035 Uiso 1 1 calc R U . . .
H31C H 0.5074 0.8299 0.4534 0.035 Uiso 1 1 calc R U . . .
C32 C 0.47837(8) 0.7120(3) 0.33791(15) 0.0233(7) Uani 1 1 d . . . . .
H32A H 0.4631 0.6441 0.3138 0.035 Uiso 1 1 calc R U . . .
H32B H 0.4980 0.7362 0.3121 0.035 Uiso 1 1 calc R U . . .
H32C H 0.4647 0.7955 0.3458 0.035 Uiso 1 1 calc R U . . .
N6 N 0.6641(2) 0.5006(7) 0.3083(3) 0.0182(11) Uani 0.709(5) 1 d D U P A 1
C41 C 0.68304(16) 0.4409(7) 0.3588(3) 0.0411(14) Uani 0.709(5) 1 d D U P A 1
H41 H 0.6803 0.3445 0.3661 0.049 Uiso 0.709(5) 1 calc R U P A 1
C42 C 0.70631(18) 0.5141(9) 0.4004(3) 0.0628(17) Uani 0.709(5) 1 d D U P A 1
H42 H 0.7192 0.4683 0.4359 0.075 Uiso 0.709(5) 1 calc R U P A 1
C43 C 0.71096(16) 0.6495(9) 0.3913(4) 0.0558(17) Uani 0.709(5) 1 d D U P A 1
H43 H 0.7276 0.6999 0.4194 0.067 Uiso 0.709(5) 1 calc R U P A 1
C44 C 0.69079(18) 0.7173(8) 0.3391(3) 0.0474(15) Uani 0.709(5) 1 d D U P A 1
H44 H 0.6932 0.8138 0.3318 0.057 Uiso 0.709(5) 1 calc R U P A 1
C45 C 0.66761(16) 0.6379(6) 0.2993(3) 0.0266(12) Uani 0.709(5) 1 d D U P A 1
H45 H 0.6537 0.6814 0.2644 0.032 Uiso 0.709(5) 1 calc R U P A 1
N6A N 0.6626(6) 0.4790(18) 0.3230(7) 0.0182(11) Uani 0.291(5) 1 d D . P A 2
C41A C 0.6664(4) 0.4162(15) 0.3809(6) 0.0411(14) Uani 0.291(5) 1 d D . P A 2
H41A H 0.6535 0.3339 0.3873 0.049 Uiso 0.291(5) 1 calc R U P A 2
C42A C 0.6889(4) 0.4675(18) 0.4323(7) 0.0628(17) Uani 0.291(5) 1 d D . P A 2
H42A H 0.6910 0.4227 0.4737 0.075 Uiso 0.291(5) 1 calc R U P A 2
C43A C 0.7077(4) 0.583(2) 0.4217(7) 0.0558(17) Uani 0.291(5) 1 d D . P A 2
H43A H 0.7251 0.6137 0.4547 0.067 Uiso 0.291(5) 1 calc R U P A 2
C44A C 0.7021(5) 0.661(2) 0.3624(8) 0.0474(15) Uani 0.291(5) 1 d D . P A 2
H44A H 0.7127 0.7491 0.3566 0.057 Uiso 0.291(5) 1 calc R U P A 2
C45A C 0.6796(4) 0.5972(15) 0.3135(7) 0.0266(12) Uani 0.291(5) 1 d D . P A 2
H45A H 0.6763 0.6398 0.2717 0.032 Uiso 0.291(5) 1 calc R U P A 2
N1 N 0.60654(6) 0.2727(2) 0.19118(12) 0.0162(5) Uani 1 1 d . . . . .
N2 N 0.67630(6) 0.3395(2) 0.20638(12) 0.0148(5) Uani 1 1 d . . . . .
N3 N 0.62498(7) 0.6175(3) 0.09555(12) 0.0207(6) Uani 1 1 d . . . . .
N4 N 0.54826(7) 0.3620(2) 0.36301(12) 0.0186(6) Uani 1 1 d . . . . .
N5 N 0.55224(6) 0.5994(2) 0.33208(12) 0.0181(5) Uani 1 1 d . . . . .
O1 O 0.69060(6) 0.5717(2) 0.16558(10) 0.0201(5) Uani 1 1 d . . . . .
O2 O 0.72363(5) 0.3700(2) 0.13050(10) 0.0209(5) Uani 1 1 d . . . . .
O3 O 0.61756(6) 0.6008(2) 0.15196(10) 0.0238(5) Uani 1 1 d . . . . .
O4 O 0.62376(7) 0.7294(2) 0.06743(12) 0.0352(6) Uani 1 1 d . . . . .
O5 O 0.58979(6) 0.2049(2) 0.33082(11) 0.0230(5) Uani 1 1 d . . . . .
O6 O 0.50856(5) 0.5134(2) 0.39364(10) 0.0185(5) Uani 1 1 d . . . . .
S1 S 0.69115(2) 0.42677(7) 0.14950(4) 0.01516(16) Uani 1 1 d . . . . .
Ni1 Ni 0.63489(2) 0.38911(4) 0.25123(2) 0.01463(10) Uani 1 1 d D . . . .
N1S N 0.67927(15) 0.1026(6) 0.3999(2) 0.0538(13) Uani 0.490(3) 1 d G U P B -1
C1S C 0.70895(16) 0.0177(6) 0.4030(2) 0.057(2) Uani 0.490(3) 1 d G U P B -1
H1S H 0.7185 -0.0107 0.3639 0.069 Uiso 0.490(3) 1 calc R U P B -1
C2S C 0.72462(13) -0.0257(6) 0.4634(3) 0.0514(14) Uani 0.490(3) 1 d G U P B -1
H2S H 0.7449 -0.0837 0.4656 0.062 Uiso 0.490(3) 1 calc R U P B -1
C3S C 0.71060(14) 0.0159(6) 0.5207(2) 0.0388(12) Uani 0.490(3) 1 d G U P B -1
H3S H 0.7213 -0.0138 0.5620 0.047 Uiso 0.490(3) 1 calc R U P B -1
C4S C 0.68092(14) 0.1007(6) 0.5176(2) 0.0532(16) Uani 0.490(3) 1 d G U P B -1
H4S H 0.6713 0.1291 0.5568 0.064 Uiso 0.490(3) 1 calc R U P B -1
C5S C 0.66525(12) 0.1441(6) 0.4572(3) 0.0461(16) Uani 0.490(3) 1 d G U P B -1
H5S H 0.6450 0.2021 0.4551 0.055 Uiso 0.490(3) 1 calc R U P B -1
N1T N 0.68471(13) 0.0371(5) 0.4380(3) 0.0538(13) Uani 0.510(3) 1 d G . P B -2
C1T C 0.71523(15) 0.0708(6) 0.4086(2) 0.057(2) Uani 0.510(3) 1 d G . P B -2
H1T H 0.7182 0.0396 0.3655 0.069 Uiso 0.510(3) 1 calc R U P B -2
C2T C 0.74143(12) 0.1500(6) 0.4424(3) 0.0514(14) Uani 0.510(3) 1 d G . P B -2
H2T H 0.7623 0.1730 0.4223 0.062 Uiso 0.510(3) 1 calc R U P B -2
C3T C 0.73712(12) 0.1955(5) 0.5055(2) 0.0388(12) Uani 0.510(3) 1 d G . P B -2
H3T H 0.7550 0.2497 0.5286 0.047 Uiso 0.510(3) 1 calc R U P B -2
C4T C 0.70659(14) 0.1619(6) 0.5349(2) 0.0532(16) Uani 0.510(3) 1 d G . P B -2
H4T H 0.7036 0.1930 0.5780 0.064 Uiso 0.510(3) 1 calc R U P B -2
C5T C 0.68039(11) 0.0827(6) 0.5011(3) 0.0461(16) Uani 0.510(3) 1 d G . P B -2
H5T H 0.6595 0.0596 0.5212 0.055 Uiso 0.510(3) 1 calc R U P B -2

loop_
_atom_site_aniso_label
_atom_site_aniso_U_11
_atom_site_aniso_U_22
_atom_site_aniso_U_33
_atom_site_aniso_U_23
_atom_site_aniso_U_13
_atom_site_aniso_U_12
C1 0.0174(15) 0.0134(15) 0.0221(16) 0.0018(12) 0.0048(13) 0.0000(12)
C2 0.0169(16) 0.0224(17) 0.0241(17) 0.0002(14) 0.0020(13) -0.0006(13)
C3 0.0222(17) 0.0244(17) 0.0308(18) -0.0073(15) 0.0012(14) -0.0069(14)
C4 0.0261(17) 0.0140(15) 0.0316(18) -0.0062(14) 0.0057(14) -0.0019(13)
C5 0.0212(16) 0.0133(15) 0.0226(16) -0.0003(12) 0.0066(13) -0.0017(12)
C6 0.0213(16) 0.0140(15) 0.0226(16) -0.0021(13) 0.0042(13) -0.0005(13)
C7 0.0251(18) 0.0140(16) 0.038(2) -0.0016(14) 0.0052(15) -0.0029(13)
C8 0.0327(19) 0.0127(16) 0.041(2) 0.0028(14) 0.0069(16) 0.0037(14)
C9 0.0238(17) 0.0215(17) 0.0291(18) 0.0046(14) 0.0032(14) 0.0072(14)
C10 0.0183(16) 0.0194(16) 0.0210(16) 0.0021(13) 0.0021(13) -0.0011(12)
C11 0.0214(16) 0.0143(15) 0.0148(15) 0.0009(12) 0.0035(12) -0.0001(12)
C12 0.0201(15) 0.0213(16) 0.0133(14) -0.0036(12) 0.0039(12) -0.0016(13)
C13 0.0235(17) 0.0297(18) 0.0242(18) -0.0088(15) 0.0029(14) 0.0031(14)
C14 0.032(2) 0.049(2) 0.029(2) -0.0242(18) 0.0031(16) -0.0002(18)
C15 0.0237(18) 0.069(3) 0.0192(18) -0.0179(18) -0.0022(14) 0.0062(18)
C16 0.0217(17) 0.052(2) 0.0168(17) -0.0032(16) -0.0003(14) 0.0106(16)
C17 0.0244(17) 0.0239(17) 0.0161(16) -0.0013(13) 0.0049(13) 0.0030(14)
C21 0.0168(15) 0.0152(14) 0.0148(15) 0.0000(12) -0.0005(12) -0.0006(12)
C22 0.0242(16) 0.0122(14) 0.0158(15) 0.0011(12) 0.0003(13) 0.0019(12)
C23 0.0172(15) 0.0173(15) 0.0120(14) -0.0007(12) 0.0004(12) -0.0020(12)
C24 0.0201(16) 0.0127(14) 0.0239(16) -0.0003(13) 0.0031(13) -0.0032(12)
C25 0.050(2) 0.0111(15) 0.0199(17) 0.0057(13) 0.0077(15) -0.0043(14)
C26 0.071(3) 0.0157(17) 0.0273(19) 0.0048(15) 0.0098(19) 0.0047(17)
C27 0.074(3) 0.0155(17) 0.0195(17) 0.0034(14) 0.0090(18) -0.0047(17)
C28 0.051(2) 0.0258(19) 0.030(2) -0.0048(16) 0.0081(17) -0.0135(17)
C29 0.0177(15) 0.0181(15) 0.0172(15) -0.0011(12) 0.0025(12) -0.0004(12)
C30 0.0201(16) 0.0274(17) 0.0191(16) -0.0019(14) 0.0043(13) -0.0028(14)
C31 0.0215(17) 0.0233(17) 0.0250(17) -0.0033(14) -0.0002(14) -0.0008(14)
C32 0.0209(16) 0.0289(18) 0.0203(17) 0.0010(14) 0.0022(13) 0.0032(14)
N6 0.0187(16) 0.025(2) 0.011(3) -0.0019(18) 0.003(2) 0.0017(18)
C41 0.042(3) 0.054(3) 0.025(3) -0.006(2) -0.010(2) 0.022(3)
C42 0.046(4) 0.103(4) 0.035(3) -0.015(3) -0.022(2) 0.016(3)
C43 0.033(3) 0.112(4) 0.022(3) -0.023(3) -0.001(2) -0.024(3)
C44 0.053(4) 0.074(4) 0.015(3) -0.012(2) 0.008(2) -0.042(3)
C45 0.034(3) 0.034(3) 0.012(2) -0.0042(19) 0.0033(19) -0.015(2)
N6A 0.0187(16) 0.025(2) 0.011(3) -0.0019(18) 0.003(2) 0.0017(18)
C41A 0.042(3) 0.054(3) 0.025(3) -0.006(2) -0.010(2) 0.022(3)
C42A 0.046(4) 0.103(4) 0.035(3) -0.015(3) -0.022(2) 0.016(3)
C43A 0.033(3) 0.112(4) 0.022(3) -0.023(3) -0.001(2) -0.024(3)
C44A 0.053(4) 0.074(4) 0.015(3) -0.012(2) 0.008(2) -0.042(3)
C45A 0.034(3) 0.034(3) 0.012(2) -0.0042(19) 0.0033(19) -0.015(2)
N1 0.0165(13) 0.0145(13) 0.0180(13) -0.0002(10) 0.0042(10) -0.0019(10)
N2 0.0171(13) 0.0101(11) 0.0172(13) 0.0006(10) 0.0010(10) -0.0020(10)
N3 0.0221(14) 0.0204(14) 0.0192(14) 0.0006(12) -0.0010(11) 0.0048(11)
N4 0.0235(14) 0.0152(13) 0.0175(13) 0.0030(10) 0.0033(11) -0.0004(11)
N5 0.0198(13) 0.0131(12) 0.0221(14) 0.0017(11) 0.0055(11) -0.0013(11)
O1 0.0269(12) 0.0140(10) 0.0190(11) 0.0011(9) 0.0002(9) -0.0053(9)
O2 0.0169(11) 0.0240(12) 0.0223(11) 0.0035(9) 0.0042(9) 0.0002(9)
O3 0.0301(12) 0.0241(12) 0.0178(11) -0.0024(10) 0.0051(9) 0.0058(10)
O4 0.0459(16) 0.0236(13) 0.0350(14) 0.0102(11) -0.0025(12) 0.0030(11)
O5 0.0325(13) 0.0105(10) 0.0274(12) 0.0051(9) 0.0103(10) 0.0027(9)
O6 0.0219(11) 0.0156(11) 0.0190(11) 0.0010(9) 0.0076(9) -0.0011(9)
S1 0.0158(4) 0.0136(4) 0.0160(4) 0.0001(3) 0.0010(3) -0.0021(3)
Ni1 0.0167(2) 0.00982(18) 0.0175(2) -0.00048(16) 0.00230(15) -0.00066(15)
N1S 0.072(3) 0.032(3) 0.058(3) 0.005(2) 0.011(3) -0.007(2)
C1S 0.083(5) 0.039(6) 0.054(3) -0.011(3) 0.025(3) 0.017(4)
C2S 0.051(4) 0.040(3) 0.065(4) -0.004(3) 0.011(3) 0.002(3)
C3S 0.033(3) 0.036(3) 0.046(3) 0.007(2) -0.001(2) -0.005(2)
C4S 0.044(4) 0.050(4) 0.064(3) 0.020(3) -0.003(3) 0.002(3)
C5S 0.034(3) 0.063(5) 0.044(3) 0.017(3) 0.021(2) 0.015(3)
N1T 0.072(3) 0.032(3) 0.058(3) 0.005(2) 0.011(3) -0.007(2)
C1T 0.083(5) 0.039(6) 0.054(3) -0.011(3) 0.025(3) 0.017(4)
C2T 0.051(4) 0.040(3) 0.065(4) -0.004(3) 0.011(3) 0.002(3)
C3T 0.033(3) 0.036(3) 0.046(3) 0.007(2) -0.001(2) -0.005(2)
C4T 0.044(4) 0.050(4) 0.064(3) 0.020(3) -0.003(3) 0.002(3)
C5T 0.034(3) 0.063(5) 0.044(3) 0.017(3) 0.021(2) 0.015(3)

loop_
_atom_type_symbol
_atom_type_description
_atom_type_scat_dispersion_real
_atom_type_scat_dispersion_imag
_atom_type_scat_source
C C 0.0033 0.0016 'International Tables Vol C Tables 4.2.6.8 and 6.1.1.4'
H H 0.0000 0.0000 'International Tables Vol C Tables 4.2.6.8 and 6.1.1.4'
N N 0.0061 0.0033 'International Tables Vol C Tables 4.2.6.8 and 6.1.1.4'
Ni Ni 0.3393 1.1124 'International Tables Vol C Tables 4.2.6.8 and 6.1.1.4'
O O 0.0106 0.0060 'International Tables Vol C Tables 4.2.6.8 and 6.1.1.4'
S S 0.1246 0.1234 'International Tables Vol C Tables 4.2.6.8 and 6.1.1.4'

loop_
_geom_angle_atom_site_label_1
_geom_angle_atom_site_label_2
_geom_angle_atom_site_label_3
_geom_angle
N1 C1 C2 123.9(3)
N1 C1 H1 118.1
C2 C1 H1 118.1
C1 C2 C3 118.3(3)
C1 C2 H2 120.9
C3 C2 H2 120.9
C4 C3 C2 119.0(3)
C4 C3 H3 120.5
C2 C3 H3 120.5
C3 C4 C5 120.5(3)
C3 C4 H4 119.7
C5 C4 H4 119.7
N1 C5 C4 120.0(3)
N1 C5 C6 120.3(3)
C4 C5 C6 119.6(3)
C11 C6 C7 117.9(3)
C11 C6 C5 121.9(3)
C7 C6 C5 120.1(3)
C8 C7 C6 121.8(3)
C8 C7 H7 119.1
C6 C7 H7 119.1
C7 C8 C9 120.1(3)
C7 C8 H8 120.0
C9 C8 H8 120.0
C8 C9 C10 119.3(3)
C8 C9 H9 120.3
C10 C9 H9 120.3
C9 C10 C11 121.1(3)
C9 C10 H10 119.5
C11 C10 H10 119.5
C10 C11 C6 119.8(3)
C10 C11 N2 120.0(3)
C6 C11 N2 120.2(3)
C17 C12 C13 117.4(3)
C17 C12 S1 125.7(2)
C13 C12 S1 116.9(2)
C14 C13 C12 120.7(3)
C14 C13 H13 119.6
C12 C13 H13 119.6
C15 C14 C13 120.6(3)
C15 C14 H14 119.7
C13 C14 H14 119.7
C14 C15 C16 119.9(3)
C14 C15 H15 120.1
C16 C15 H15 120.1
C15 C16 C17 119.1(3)
C15 C16 H16 120.4
C17 C16 H16 120.4
C16 C17 C12 122.2(3)
C16 C17 N3 115.7(3)
C12 C17 N3 122.2(3)
C24 C21 C22 113.2(3)
C24 C21 Ni1 123.9(2)
C22 C21 Ni1 122.8(2)
N4 C22 O5 120.6(3)
N4 C22 C21 124.3(3)
O5 C22 C21 115.1(3)
N5 C23 N4 127.7(3)
N5 C23 O6 121.1(3)
N4 C23 O6 111.3(2)
N5 C24 C21 125.3(3)
N5 C24 H24 117.4
C21 C24 H24 117.4
O5 C25 C28 110.0(3)
O5 C25 C26 101.9(3)
C28 C25 C26 110.7(3)
O5 C25 C27 109.8(3)
C28 C25 C27 113.1(3)
C26 C25 C27 110.7(3)
C25 C26 H26A 109.5
C25 C26 H26B 109.5
H26A C26 H26B 109.5
C25 C26 H26C 109.5
H26A C26 H26C 109.5
H26B C26 H26C 109.5
C25 C27 H27A 109.5
C25 C27 H27B 109.5
H27A C27 H27B 109.5
C25 C27 H27C 109.5
H27A C27 H27C 109.5
H27B C27 H27C 109.5
C25 C28 H28A 109.5
C25 C28 H28B 109.5
H28A C28 H28B 109.5
C25 C28 H28C 109.5
H28A C28 H28C 109.5
H28B C28 H28C 109.5
O6 C29 C30 102.0(2)
O6 C29 C31 110.7(2)
C30 C29 C31 110.1(2)
O6 C29 C32 110.8(2)
C30 C29 C32 110.4(2)
C31 C29 C32 112.4(3)
C29 C30 H30A 109.5
C29 C30 H30B 109.5
H30A C30 H30B 109.5
C29 C30 H30C 109.5
H30A C30 H30C 109.5
H30B C30 H30C 109.5
C29 C31 H31A 109.5
C29 C31 H31B 109.5
H31A C31 H31B 109.5
C29 C31 H31C 109.5
H31A C31 H31C 109.5
H31B C31 H31C 109.5
C29 C32 H32A 109.5
C29 C32 H32B 109.5
H32A C32 H32B 109.5
C29 C32 H32C 109.5
H32A C32 H32C 109.5
H32B C32 H32C 109.5
C41 N6 C45 118.5(5)
C41 N6 Ni1 118.8(5)
C45 N6 Ni1 122.7(4)
N6 C41 C42 122.2(6)
N6 C41 H41 118.9
C42 C41 H41 118.9
C43 C42 C41 120.4(7)
C43 C42 H42 119.8
C41 C42 H42 119.8
C42 C43 C44 119.2(6)
C42 C43 H43 120.4
C44 C43 H43 120.4
C45 C44 C43 117.6(6)
C45 C44 H44 121.2
C43 C44 H44 121.2
N6 C45 C44 122.2(6)
N6 C45 H45 118.9
C44 C45 H45 118.9
C41A N6A C45A 120.2(13)
C41A N6A Ni1 118.9(10)
C45A N6A Ni1 120.7(10)
N6A C41A C42A 121.8(14)
N6A C41A H41A 119.1
C42A C41A H41A 119.1
C43A C42A C41A 118.0(14)
C43A C42A H42A 121.0
C41A C42A H42A 121.0
C42A C43A C44A 122.1(12)
C42A C43A H43A 118.9
C44A C43A H43A 118.9
C45A C44A C43A 114.1(13)
C45A C44A H44A 122.9
C43A C44A H44A 122.9
N6A C45A C44A 123.1(13)
N6A C45A H45A 118.4
C44A C45A H45A 118.4
C1 N1 C5 118.3(3)
C1 N1 Ni1 119.4(2)
C5 N1 Ni1 122.3(2)
C11 N2 S1 116.8(2)
C11 N2 Ni1 112.85(18)
S1 N2 Ni1 124.82(14)
O4 N3 O3 123.9(3)
O4 N3 C17 117.5(3)
O3 N3 C17 118.4(2)
C22 N4 C23 115.3(2)
C23 N5 C24 114.3(3)
C22 O5 C25 123.5(2)
C23 O6 C29 122.7(2)
O2 S1 O1 117.67(13)
O2 S1 N2 111.53(13)
O1 S1 N2 109.64(13)
O2 S1 C12 104.08(13)
O1 S1 C12 106.66(13)
N2 S1 C12 106.41(13)
N6 Ni1 C21 90.1(3)
N6 Ni1 N1 177.8(3)
C21 Ni1 N1 92.10(11)
C21 Ni1 N6A 84.9(8)
N1 Ni1 N6A 169.5(4)
N6 Ni1 N2 88.8(3)
C21 Ni1 N2 177.69(11)
N1 Ni1 N2 89.04(10)
N6A Ni1 N2 93.6(8)
C1S N1S C5S 120.0
C2S C1S N1S 120.0
C2S C1S H1S 120.0
N1S C1S H1S 120.0
C1S C2S C3S 120.0
C1S C2S H2S 120.0
C3S C2S H2S 120.0
C4S C3S C2S 120.0
C4S C3S H3S 120.0
C2S C3S H3S 120.0
C5S C4S C3S 120.0
C5S C4S H4S 120.0
C3S C4S H4S 120.0
C4S C5S N1S 120.0
C4S C5S H5S 120.0
N1S C5S H5S 120.0
C1T N1T C5T 120.0
C2T C1T N1T 120.0
C2T C1T H1T 120.0
N1T C1T H1T 120.0
C1T C2T C3T 120.0
C1T C2T H2T 120.0
C3T C2T H2T 120.0
C2T C3T C4T 120.0
C2T C3T H3T 120.0
C4T C3T H3T 120.0
C3T C4T C5T 120.0
C3T C4T H4T 120.0
C5T C4T H4T 120.0
C4T C5T N1T 120.0
C4T C5T H5T 120.0
N1T C5T H5T 120.0

loop_
_geom_bond_atom_site_label_1
_geom_bond_atom_site_label_2
_geom_bond_distance
C1 N1 1.345(4)
C1 C2 1.374(4)
C1 H1 0.9500
C2 C3 1.380(4)
C2 H2 0.9500
C3 C4 1.377(5)
C3 H3 0.9500
C4 C5 1.400(4)
C4 H4 0.9500
C5 N1 1.360(4)
C5 C6 1.482(4)
C6 C11 1.401(4)
C6 C7 1.407(4)
C7 C8 1.373(5)
C7 H7 0.9500
C8 C9 1.383(5)
C8 H8 0.9500
C9 C10 1.389(4)
C9 H9 0.9500
C10 C11 1.394(4)
C10 H10 0.9500
C11 N2 1.426(4)
C12 C17 1.390(4)
C12 C13 1.391(4)
C12 S1 1.787(3)
C13 C14 1.387(5)
C13 H13 0.9500
C14 C15 1.375(5)
C14 H14 0.9500
C15 C16 1.380(5)
C15 H15 0.9500
C16 C17 1.384(4)
C16 H16 0.9500
C17 N3 1.476(4)
C21 C24 1.369(4)
C21 C22 1.412(4)
C21 Ni1 1.903(3)
C22 N4 1.328(4)
C22 O5 1.348(4)
C23 N5 1.314(4)
C23 N4 1.345(4)
C23 O6 1.354(3)
C24 N5 1.367(4)
C24 H24 0.9500
C25 O5 1.476(4)
C25 C28 1.511(5)
C25 C26 1.519(5)
C25 C27 1.522(4)
C26 H26A 0.9800
C26 H26B 0.9800
C26 H26C 0.9800
C27 H27A 0.9800
C27 H27B 0.9800
C27 H27C 0.9800
C28 H28A 0.9800
C28 H28B 0.9800
C28 H28C 0.9800
C29 O6 1.471(4)
C29 C30 1.512(4)
C29 C31 1.521(4)
C29 C32 1.521(4)
C30 H30A 0.9800
C30 H30B 0.9800
C30 H30C 0.9800
C31 H31A 0.9800
C31 H31B 0.9800
C31 H31C 0.9800
C32 H32A 0.9800
C32 H32B 0.9800
C32 H32C 0.9800
N6 C41 1.339(7)
N6 C45 1.347(7)
N6 Ni1 1.877(5)
C41 C42 1.369(8)
C41 H41 0.9500
C42 C43 1.334(11)
C42 H42 0.9500
C43 C44 1.420(10)
C43 H43 0.9500
C44 C45 1.378(7)
C44 H44 0.9500
C45 H45 0.9500
N6A C41A 1.330(14)
N6A C45A 1.334(14)
N6A Ni1 1.936(14)
C41A C42A 1.387(14)
C41A H41A 0.9500
C42A C43A 1.355(18)
C42A H42A 0.9500
C43A C44A 1.430(17)
C43A H43A 0.9500
C44A C45A 1.403(14)
C44A H44A 0.9500
C45A H45A 0.9500
N1 Ni1 1.924(2)
N2 S1 1.582(2)
N2 Ni1 1.949(2)
N3 O4 1.224(3)
N3 O3 1.225(3)
O1 S1 1.439(2)
O2 S1 1.434(2)
N1S C1S 1.3900
N1S C5S 1.3900
C1S C2S 1.3900
C1S H1S 0.9500
C2S C3S 1.3900
C2S H2S 0.9500
C3S C4S 1.3900
C3S H3S 0.9500
C4S C5S 1.3900
C4S H4S 0.9500
C5S H5S 0.9500
N1T C1T 1.3900
N1T C5T 1.3900
C1T C2T 1.3900
C1T H1T 0.9500
C2T C3T 1.3900
C2T H2T 0.9500
C3T C4T 1.3900
C3T H3T 0.9500
C4T C5T 1.3900
C4T H4T 0.9500
C5T H5T 0.9500
